data_4512839
loop_
_publ_author_name
'Martin, Adam D.'
'Britton, Joshua'
'Easun, Timothy L.'
'Blake, Alexander J.'
'Lewis, William'
'Schr\"oder, Martin'

_publ_section_title
;
 Hirshfeld Surface Investigation of Structure-Directing Interactions
 within Dipicolinic Acid Derivatives.
;
_journal_issue 4
_journal_name_full 'Crystal growth &amp; design'
_journal_page_first 1697
_journal_page_last 1706
_journal_paper_doi 10.1021/cg5016934
_journal_volume 15
_journal_year 2015
_chemical_formula_moiety 'C11 H12 Br N O4'
_chemical_formula_sum 'C11 H12 Br N O4'
_chemical_formula_weight 302.13
_chemical_name_systematic 'diethyl 4-bromopyridine-2,6-dicarboxylate'
_space_group_crystal_system monoclinic
_space_group_IT_number 14
_space_group_name_Hall '-P 2yn'
_space_group_name_H-M_alt 'P 1 21/n 1'
_symmetry_space_group_name_Hall '-P 2yn'
_symmetry_space_group_name_H-M 'P 1 21/n 1'
_atom_sites_solution_hydrogens geom
_atom_sites_solution_primary iterative
_atom_sites_solution_secondary difmap
_audit_creation_date 2013-08-21
_audit_creation_method
;
  Olex2 1.2
  (compiled Apr 23 2013 17:59:47, GUI svn.r4466)
;
_cell_angle_alpha 90
_cell_angle_beta 110.046(4)
_cell_angle_gamma 90
_cell_formula_units_Z 4
_cell_length_a 15.3907(6)
_cell_length_b 4.33847(15)
_cell_length_c 19.5380(8)
_cell_measurement_reflns_used 7847
_cell_measurement_temperature 120(2)
_cell_measurement_theta_max 74.4750
_cell_measurement_theta_min 4.4900
_cell_volume 1225.56(9)
_computing_cell_refinement
;
CrysAlisPro, Agilent Technologies,
Version 1.171.36.28 (release 01-02-2013 CrysAlis171 .NET)
(compiled Feb  1 2013,16:14:44)
;
_computing_data_collection
;
CrysAlisPro, Agilent Technologies,
Version 1.171.36.28 (release 01-02-2013 CrysAlis171 .NET)
(compiled Feb  1 2013,16:14:44)
;
_computing_data_reduction
;
CrysAlisPro, Agilent Technologies,
Version 1.171.36.28 (release 01-02-2013 CrysAlis171 .NET)
(compiled Feb  1 2013,16:14:44)
;
_computing_molecular_graphics
;
O. V. Dolomanov, L. J. Bourhis, R. J. Gildea, J. A. K. Howard and H. Puschmann,
OLEX2: a complete structure solution, refinement and analysis program.
J. Appl. Cryst. (2009). 42, 339-341.
;
_computing_publication_material
;
O. V. Dolomanov, L. J. Bourhis, R. J. Gildea, J. A. K. Howard and H. Puschmann,
OLEX2: a complete structure solution, refinement and analysis program.
J. Appl. Cryst. (2009). 42, 339-341.
;
_computing_structure_refinement
;
SHELXL, G.M. Sheldrick, Acta Cryst.
(2008). A64, 112-122
;
_computing_structure_solution
;
olex2.solve (L.J. Bourhis, O.V. Dolomanov, R.J. Gildea, J.A.K. Howard,
H. Puschmann, in preparation, 2011)
;
_diffrn_ambient_temperature 120(2)
_diffrn_detector_area_resol_mean 10.3613
_diffrn_measured_fraction_theta_full 0.9988
_diffrn_measured_fraction_theta_max 0.9882
_diffrn_measurement_details
;
  1 omega   -9.00   33.00   1.0000    2.0000
omega____ theta____ kappa____ phi______ frames
    -      -38.5000   77.0000 -150.0000 42

  2 omega  -40.00   29.00   1.0000    2.0000
omega____ theta____ kappa____ phi______ frames
    -      -38.5000   38.0000 -150.0000 69

  3 omega  -46.00   33.00   1.0000    2.0000
omega____ theta____ kappa____ phi______ frames
    -      -38.5000   38.0000  -30.0000 79

  4 omega   80.00  117.00   1.0000    8.0000
omega____ theta____ kappa____ phi______ frames
    -      105.8472 -125.0000 -180.0000 37

  5 omega   95.00  171.00   1.0000    8.0000
omega____ theta____ kappa____ phi______ frames
    -      105.8472  125.0000  150.0000 76

  6 omega   37.00   89.00   1.0000    8.0000
omega____ theta____ kappa____ phi______ frames
    -      105.8472  -30.0000   90.0000 52

  7 omega   86.00  175.00   1.0000    8.0000
omega____ theta____ kappa____ phi______ frames
    -      105.8472   45.0000  -90.0000 89

  8 omega   36.00   96.00   1.0000    8.0000
omega____ theta____ kappa____ phi______ frames
    -      105.8472  -45.0000  -90.0000 60

  9 omega   41.00   94.00   1.0000    8.0000
omega____ theta____ kappa____ phi______ frames
    -      105.8472  -45.0000  150.0000 53

 10 omega   63.00   95.00   1.0000    8.0000
omega____ theta____ kappa____ phi______ frames
    -      105.8472  -45.0000 -150.0000 32

 11 omega   18.00  112.00   1.0000    2.0000
omega____ theta____ kappa____ phi______ frames
    -       43.6002   57.0000  -30.0000 94

 12 omega   18.00  112.00   1.0000    2.0000
omega____ theta____ kappa____ phi______ frames
    -       43.6002   57.0000   90.0000 94

 13 omega   18.00  112.00   1.0000    2.0000
omega____ theta____ kappa____ phi______ frames
    -       43.6002   57.0000 -150.0000 94

 14 omega   85.00  178.00   1.0000    8.0000
omega____ theta____ kappa____ phi______ frames
    -      105.8472   30.0000    0.0000 93

 15 omega   76.00  177.00   1.0000    8.0000
omega____ theta____ kappa____ phi______ frames
    -      105.8472   77.0000 -150.0000 101

 16 omega   36.00  122.00   1.0000    8.0000
omega____ theta____ kappa____ phi______ frames
    -      105.8472 -125.0000  -60.0000 86

 17 omega   35.00  136.00   1.0000    8.0000
omega____ theta____ kappa____ phi______ frames
    -      105.8472  -77.0000   60.0000 101

 18 omega   80.00  174.00   1.0000    8.0000
omega____ theta____ kappa____ phi______ frames
    -      105.8472   61.0000  150.0000 94

 19 omega   66.00  178.00   1.0000    8.0000
omega____ theta____ kappa____ phi______ frames
    -      105.8472   15.0000  120.0000 112

 20 omega    1.00   82.00   1.0000    2.0000
omega____ theta____ kappa____ phi______ frames
    -       43.6002  -99.0000   60.0000 81

 21 omega   18.00  112.00   1.0000    2.0000
omega____ theta____ kappa____ phi______ frames
    -       43.6002   57.0000  -90.0000 94

 22 omega   13.00  115.00   1.0000    2.0000
omega____ theta____ kappa____ phi______ frames
    -       43.6002   77.0000  120.0000 102

 23 omega   83.00  148.00   1.0000    8.0000
omega____ theta____ kappa____ phi______ frames
    -      105.8472   45.0000  -60.0000 65

 24 omega   80.00  174.00   1.0000    8.0000
omega____ theta____ kappa____ phi______ frames
    -      105.8472   61.0000   30.0000 94
;
_diffrn_measurement_device_type 'SuperNova, Dual, Cu at zero, Atlas'
_diffrn_measurement_method '\w scans'
_diffrn_orient_matrix_UB_11 -0.0581290000
_diffrn_orient_matrix_UB_12 -0.1882396000
_diffrn_orient_matrix_UB_13 0.0354785000
_diffrn_orient_matrix_UB_21 -0.0820301000
_diffrn_orient_matrix_UB_22 0.0034931000
_diffrn_orient_matrix_UB_23 -0.0725001000
_diffrn_orient_matrix_UB_31 0.0352629000
_diffrn_orient_matrix_UB_32 -0.3009964000
_diffrn_orient_matrix_UB_33 -0.0231369000
_diffrn_radiation_monochromator mirror
_diffrn_radiation_type 'Cu K\a'
_diffrn_radiation_wavelength 1.5418
_diffrn_reflns_av_R_equivalents 0.0248
_diffrn_reflns_av_unetI/netI 0.0141
_diffrn_reflns_Laue_measured_fraction_full 0.999
_diffrn_reflns_Laue_measured_fraction_max 0.989
_diffrn_reflns_limit_h_max 19
_diffrn_reflns_limit_h_min -19
_diffrn_reflns_limit_k_max 5
_diffrn_reflns_limit_k_min -5
_diffrn_reflns_limit_l_max 24
_diffrn_reflns_limit_l_min -24
_diffrn_reflns_number 14024
_diffrn_reflns_point_group_measured_fraction_full 0.999
_diffrn_reflns_point_group_measured_fraction_max 0.989
_diffrn_reflns_theta_full 67.684
_diffrn_reflns_theta_max 74.656
_diffrn_reflns_theta_min 3.177
_diffrn_source 'SuperNova (Cu) X-ray Source'
_diffrn_standards_number 0
_exptl_absorpt_coefficient_mu 4.630
_exptl_absorpt_correction_T_max 0.827
_exptl_absorpt_correction_T_min 0.226
_exptl_absorpt_correction_type gaussian
_exptl_absorpt_process_details
;
CrysAlisPro, Agilent Technologies,
Version 1.171.36.28 (release 01-02-2013 CrysAlis171 .NET)
(compiled Feb  1 2013,16:14:44)
Numerical absorption correction based on gaussian integration over
            a multifaceted crystal model
;
_exptl_crystal_colour colourless
_exptl_crystal_colour_primary colourless
_exptl_crystal_density_diffrn 1.637
_exptl_crystal_density_method 'not measured'
_exptl_crystal_description needle
_exptl_crystal_F_000 608
_exptl_crystal_size_max 0.9173
_exptl_crystal_size_mid 0.0903
_exptl_crystal_size_min 0.0459
_refine_diff_density_max 0.307
_refine_diff_density_min -0.293
_refine_diff_density_rms 0.052
_refine_ls_extinction_method none
_refine_ls_goodness_of_fit_ref 1.052
_refine_ls_hydrogen_treatment constr
_refine_ls_matrix_type full
_refine_ls_number_parameters 156
_refine_ls_number_reflns 2493
_refine_ls_number_restraints 0
_refine_ls_restrained_S_all 1.052
_refine_ls_R_factor_all 0.0229
_refine_ls_R_factor_gt 0.0214
_refine_ls_shift/su_max 0.002
_refine_ls_shift/su_mean 0.000
_refine_ls_structure_factor_coef Fsqd
_refine_ls_weighting_details
;
 w=1/[\s^2^(Fo^2^)+(0.0324P)^2^+0.5189P]
 where P=(Fo^2^+2Fc^2^)/3
;
_refine_ls_weighting_scheme calc
_refine_ls_wR_factor_gt 0.0568
_refine_ls_wR_factor_ref 0.0582
_reflns_Friedel_coverage 0.000
_reflns_number_gt 2336
_reflns_number_total 2493
_reflns_threshold_expression 'I > 2\s(I)'
_cod_data_source_file cg5016934_si_001.cif
_cod_data_source_block oadmlb_compound_2
_cod_depositor_comments
;Adding full bibliography for 4512838--4512843.cif.

 Adding full bibliography for 4512838--4512843.cif.
;
_cod_original_cell_volume 1225.56(8)
_cod_database_code 4512839
_nottingham_internal_coll_name OADMLB
_nottingham_internal_coll_number 12576
_nottingham_internal_coll_client JB/ADM/MS
_nottingham_internal_coll_type custom
_nottingham_internal_coll_frame_time '2 and 8'
_nottingham_internal_coll_frame_width 1
_nottingham_internal_coll_frame_method '\w scans'
_nottingham_internal_coll_user ADM
_nottingham_internal_coll_location NOTTS
_nottingham_internal_process_user ADM
_nottingham_internal_solution_user DMK/WL
_nottingham_internal_refinement_user DMK/WL
_nottingham_internal_validation_user WL
_nottingham_internal_validation_date 26/9/2013
_nottingham_internal_archive_date 26/9/2013
_chemical_oxdiff_formula 'C11 H12 O4 Br N'
_chemical_oxdiff_usercomment 'OADMLB #12576 IN FOMBLIN FILM ON MICROMOUNT FOR ADM/MS'
_reflns_odcompleteness_completeness 99.88
_reflns_odcompleteness_iscentric 1
_reflns_odcompleteness_theta 67.13
_olex2_refinement_description
;
1. Fixed Uiso
 At 1.2 times of:
  All C(H) groups, All C(H,H) groups
 At 1.5 times of:
  All C(H,H,H) groups
2.a Secondary CH2 refined with riding coordinates:
 C8(H8A,H8B), C10(H10A,H10B)
2.b Aromatic/amide H refined with riding coordinates:
 C5(H5), C2(H2)
2.c Idealised Me refined as rotating group:
 C9(H9A,H9B,H9C), C11(H11A,H11B,H11C)
;
_shelx_space_group_comment
;
The symmetry employed for this shelxl refinement is uniquely defined
by the following loop, which should always be used as a source of
symmetry information in preference to the above space-group names.
They are only intended as comments.
;
_shelxl_version_number 2013-2

loop_
_space_group_symop_operation_xyz
'x, y, z'
'-x+1/2, y+1/2, -z+1/2'
'-x, -y, -z'
'x-1/2, -y-1/2, z-1/2'

loop_
_atom_site_label
_atom_site_type_symbol
_atom_site_fract_x
_atom_site_fract_y
_atom_site_fract_z
_atom_site_U_iso_or_equiv
_atom_site_adp_type
_atom_site_occupancy
_atom_site_site_symmetry_order
_atom_site_calc_flag
_atom_site_refinement_flags_posn
_atom_site_refinement_flags_adp
Br1 Br 0.34461(2) -0.02667(4) 0.80177(2) 0.03090(8) Uani 1 1 d . .
O4 O 0.75588(8) 0.5066(2) 0.86808(7) 0.0266(2) Uani 1 1 d . .
N1 N 0.66154(8) 0.1214(3) 0.91955(6) 0.0196(2) Uani 1 1 d . .
O1 O 0.62271(8) -0.4321(3) 1.03964(6) 0.0285(2) Uani 1 1 d . .
O3 O 0.63068(8) 0.6339(3) 0.77176(6) 0.0298(2) Uani 1 1 d . .
O2 O 0.75328(7) -0.2109(2) 1.03644(6) 0.0233(2) Uani 1 1 d . .
C7 C 0.66770(12) 0.4914(3) 0.82727(8) 0.0224(3) Uani 1 1 d . .
C3 C 0.61216(10) -0.0676(3) 0.94618(8) 0.0192(3) Uani 1 1 d . .
C5 C 0.52024(11) 0.2395(3) 0.82115(8) 0.0231(3) Uani 1 1 d . .
H5 H 0.4906 0.3468 0.7783 0.028 Uiso 1 1 calc R U
C6 C 0.66255(10) -0.2555(3) 1.01278(7) 0.0206(3) Uani 1 1 d . .
C4 C 0.61490(10) 0.2719(3) 0.85831(8) 0.0204(3) Uani 1 1 d . .
C8 C 0.80559(11) -0.4129(4) 1.09565(9) 0.0319(4) Uani 1 1 d . .
H8A H 0.8017 -0.6242 1.0787 0.038 Uiso 1 1 calc R U
H8B H 0.7808 -0.4034 1.1351 0.038 Uiso 1 1 calc R U
C1 C 0.47226(10) 0.0417(3) 0.85061(8) 0.0222(3) Uani 1 1 d . .
C9 C 0.90366(12) -0.3065(5) 1.12155(11) 0.0437(5) Uani 1 1 d . .
H9A H 0.9275 -0.3176 1.0822 0.066 Uiso 1 1 calc R U
H9B H 0.9399 -0.4361 1.1608 0.066 Uiso 1 1 calc R U
H9C H 0.9067 -0.0975 1.1383 0.066 Uiso 1 1 calc R U
C10 C 0.81359(12) 0.7189(4) 0.84445(9) 0.0312(4) Uani 1 1 d . .
H10A H 0.7773 0.8938 0.8193 0.037 Uiso 1 1 calc R U
H10B H 0.8390 0.6158 0.8115 0.037 Uiso 1 1 calc R U
C11 C 0.88966(13) 0.8240(5) 0.91125(11) 0.0413(4) Uani 1 1 d . .
H11A H 0.9298 0.9615 0.8976 0.062 Uiso 1 1 calc R U
H11B H 0.9243 0.6487 0.9361 0.062 Uiso 1 1 calc R U
H11C H 0.8637 0.9293 0.9429 0.062 Uiso 1 1 calc R U
C2 C 0.51719(10) -0.1145(3) 0.91464(8) 0.0213(3) Uani 1 1 d . .
H2 H 0.4855 -0.2448 0.9357 0.026 Uiso 1 1 calc R U

loop_
_atom_site_aniso_label
_atom_site_aniso_U_11
_atom_site_aniso_U_22
_atom_site_aniso_U_33
_atom_site_aniso_U_23
_atom_site_aniso_U_13
_atom_site_aniso_U_12
Br1 0.01867(10) 0.03833(12) 0.03010(11) -0.00149(6) 0.00116(7) -0.00224(6)
O4 0.0261(6) 0.0249(6) 0.0311(6) 0.0050(4) 0.0126(5) -0.0034(4)
N1 0.0204(6) 0.0190(6) 0.0210(6) -0.0026(5) 0.0092(5) -0.0004(5)
O1 0.0230(5) 0.0354(6) 0.0277(5) 0.0064(5) 0.0096(4) -0.0072(5)
O3 0.0359(6) 0.0291(6) 0.0261(5) 0.0060(5) 0.0129(5) 0.0028(5)
O2 0.0185(5) 0.0257(5) 0.0248(5) 0.0046(4) 0.0061(4) -0.0026(4)
C7 0.0283(8) 0.0182(7) 0.0234(7) -0.0024(5) 0.0125(6) 0.0017(5)
C3 0.0205(7) 0.0188(7) 0.0199(7) -0.0035(5) 0.0092(6) -0.0009(5)
C5 0.0265(7) 0.0206(7) 0.0207(7) -0.0021(5) 0.0063(6) 0.0035(6)
C6 0.0210(7) 0.0215(7) 0.0202(6) -0.0033(5) 0.0080(5) -0.0029(6)
C4 0.0249(7) 0.0174(7) 0.0211(7) -0.0028(5) 0.0107(6) 0.0010(5)
C8 0.0247(8) 0.0359(9) 0.0316(8) 0.0123(7) 0.0051(7) 0.0003(7)
C1 0.0167(7) 0.0250(7) 0.0232(7) -0.0064(6) 0.0045(6) 0.0000(5)
C9 0.0257(9) 0.0527(12) 0.0440(10) 0.0175(9) 0.0005(8) -0.0027(8)
C10 0.0350(9) 0.0279(8) 0.0378(9) 0.0037(7) 0.0216(7) -0.0050(7)
C11 0.0329(9) 0.0419(11) 0.0523(11) 0.0014(9) 0.0189(8) -0.0119(8)
C2 0.0210(7) 0.0206(7) 0.0235(7) -0.0042(6) 0.0094(6) -0.0023(6)

loop_
_atom_type_symbol
_atom_type_description
_atom_type_scat_dispersion_real
_atom_type_scat_dispersion_imag
_atom_type_scat_source
C C 0.0181 0.0091 'International Tables Vol C Tables 4.2.6.8 and 6.1.1.4'
H H 0.0000 0.0000 'International Tables Vol C Tables 4.2.6.8 and 6.1.1.4'
N N 0.0311 0.0180 'International Tables Vol C Tables 4.2.6.8 and 6.1.1.4'
O O 0.0492 0.0322 'International Tables Vol C Tables 4.2.6.8 and 6.1.1.4'
Br Br -0.6763 1.2805 'International Tables Vol C Tables 4.2.6.8 and 6.1.1.4'

loop_
_exptl_crystal_face_index_h
_exptl_crystal_face_index_k
_exptl_crystal_face_index_l
_exptl_crystal_face_perp_dist
_exptl_oxdiff_crystal_face_indexfrac_h
_exptl_oxdiff_crystal_face_indexfrac_k
_exptl_oxdiff_crystal_face_indexfrac_l
_exptl_oxdiff_crystal_face_x
_exptl_oxdiff_crystal_face_y
_exptl_oxdiff_crystal_face_z
0 3 1 0.4655 -0.0105 2.9988 1.0080 -0.5281 -0.0617 -0.9263
-7 0 -6 0.0264 -6.9992 0.0021 -5.9825 0.1942 1.0079 -0.1090
7 0 6 0.0194 6.9992 -0.0021 5.9825 -0.1942 -1.0079 0.1090
9 0 -8 0.0220 8.9973 0.0010 -8.0053 -0.8072 -0.1577 0.5022
-9 0 8 0.0447 -8.9973 -0.0010 8.0053 0.8072 0.1577 -0.5022
0 -3 -2 0.4333 0.0104 -2.9986 -2.0069 0.4926 0.1342 0.9494

loop_
_geom_angle_atom_site_label_1
_geom_angle_atom_site_label_2
_geom_angle_atom_site_label_3
_geom_angle
C7 O4 C10 116.86(13)
C4 N1 C3 116.44(13)
C6 O2 C8 114.79(12)
O4 C7 C4 111.92(13)
O3 C7 O4 126.01(15)
O3 C7 C4 122.08(15)
N1 C3 C6 118.33(13)
N1 C3 C2 124.55(14)
C2 C3 C6 117.05(13)
C4 C5 H5 121.3
C1 C5 H5 121.3
C1 C5 C4 117.30(14)
O1 C6 O2 124.86(14)
O1 C6 C3 122.08(13)
O2 C6 C3 113.04(12)
N1 C4 C7 118.09(13)
N1 C4 C5 124.17(14)
C5 C4 C7 117.74(13)
O2 C8 H8A 110.2
O2 C8 H8B 110.2
O2 C8 C9 107.67(14)
H8A C8 H8B 108.5
C9 C8 H8A 110.2
C9 C8 H8B 110.2
C5 C1 Br1 119.95(12)
C5 C1 C2 120.61(14)
C2 C1 Br1 119.42(12)
C8 C9 H9A 109.5
C8 C9 H9B 109.5
C8 C9 H9C 109.5
H9A C9 H9B 109.5
H9A C9 H9C 109.5
H9B C9 H9C 109.5
O4 C10 H10A 110.3
O4 C10 H10B 110.3
O4 C10 C11 107.19(13)
H10A C10 H10B 108.5
C11 C10 H10A 110.3
C11 C10 H10B 110.3
C10 C11 H11A 109.5
C10 C11 H11B 109.5
C10 C11 H11C 109.5
H11A C11 H11B 109.5
H11A C11 H11C 109.5
H11B C11 H11C 109.5
C3 C2 H2 121.5
C1 C2 C3 116.91(14)
C1 C2 H2 121.5

loop_
_geom_bond_atom_site_label_1
_geom_bond_atom_site_label_2
_geom_bond_distance
Br1 C1 1.8902(15)
O4 C7 1.319(2)
O4 C10 1.4600(19)
N1 C3 1.3384(19)
N1 C4 1.3360(19)
O1 C6 1.2080(19)
O3 C7 1.208(2)
O2 C6 1.3261(18)
O2 C8 1.4544(19)
C7 C4 1.507(2)
C3 C6 1.506(2)
C3 C2 1.393(2)
C5 H5 0.9300
C5 C4 1.394(2)
C5 C1 1.380(2)
C8 H8A 0.9700
C8 H8B 0.9700
C8 C9 1.491(2)
C1 C2 1.382(2)
C9 H9A 0.9600
C9 H9B 0.9600
C9 H9C 0.9600
C10 H10A 0.9700
C10 H10B 0.9700
C10 C11 1.495(3)
C11 H11A 0.9600
C11 H11B 0.9600
C11 H11C 0.9600
C2 H2 0.9300
